data_7201744
loop_
_publ_author_name
'Liu, Ying-Ying'
'Ma, Jian-Fang'
'Yang, Jin'
'Ma, Ji-Cheng'
'Ping, Guang-Ju'

_publ_section_title
;
 Structures of metal-organic networks based on flexible
 1,1&#x2032;-(1,4-butanediyl)bis(imidazole-2-phenyl) ligand
;
_journal_issue 5
_journal_name_full CrystEngComm
_journal_page_first 565
_journal_paper_doi 10.1039/b714399k
_journal_volume 10
_journal_year 2008
_chemical_formula_moiety 'C22 H22 N4, 2(H2 O)'
_chemical_formula_sum 'C22 H26 N4 O2'
_chemical_formula_weight 378.47
_chemical_name_common 1,1'-(1,4-butanediyl)bis(imidazole-2-phenyl)dihydrate
_chemical_name_systematic
;
1,1'-(1,4-butanediyl)bis(imidazole-2-phenyl)dihydrate
;
_space_group_IT_number 86
_symmetry_cell_setting tetragonal
_symmetry_space_group_name_Hall '-P 4bc'
_symmetry_space_group_name_H-M 'P 42/n :2'
_atom_sites_solution_hydrogens geom
_atom_sites_solution_primary direct
_atom_sites_solution_secondary difmap
_audit_creation_method SHELXL-97
_cell_angle_alpha 90.00
_cell_angle_beta 90.00
_cell_angle_gamma 90.00
_cell_formula_units_Z 4
_cell_length_a 16.091(6)
_cell_length_b 16.091(6)
_cell_length_c 8.041(4)
_cell_measurement_reflns_used 1206
_cell_measurement_temperature 293(2)
_cell_measurement_theta_max 27.5
_cell_measurement_theta_min 3.1
_cell_volume 2082.0(15)
_computing_cell_refinement 'SAINT (Bruker, 1999)'
_computing_data_collection 'SMART (Bruker, 1997)'
_computing_data_reduction SAINT
_computing_molecular_graphics 'SHELXTL-PLUS (Sheldrick, 1990)'
_computing_publication_material SHELXL-97
_computing_structure_refinement 'SHELXL-97 (Sheldrick, 1997)'
_computing_structure_solution 'SHELXS-97(Sheldrick, 1997)'
_diffrn_ambient_temperature 293(2)
_diffrn_measured_fraction_theta_full 0.998
_diffrn_measured_fraction_theta_max 0.998
_diffrn_measurement_device_type 'Bruker APEX CCD area-detector'
_diffrn_measurement_method '\w scans'
_diffrn_radiation_monochromator graphite
_diffrn_radiation_source 'fine-focus sealed tube'
_diffrn_radiation_type MoK\a
_diffrn_radiation_wavelength 0.71069
_diffrn_reflns_av_R_equivalents 0.0821
_diffrn_reflns_av_sigmaI/netI 0.0468
_diffrn_reflns_limit_h_max 20
_diffrn_reflns_limit_h_min -20
_diffrn_reflns_limit_k_max 20
_diffrn_reflns_limit_k_min -18
_diffrn_reflns_limit_l_max 10
_diffrn_reflns_limit_l_min -10
_diffrn_reflns_number 18819
_diffrn_reflns_theta_full 27.47
_diffrn_reflns_theta_max 27.47
_diffrn_reflns_theta_min 3.10
_diffrn_standards_interval_time 0
_diffrn_standards_number 0
_exptl_absorpt_coefficient_mu 0.079
_exptl_absorpt_correction_T_max 0.930
_exptl_absorpt_correction_T_min 0.885
_exptl_absorpt_correction_type empirical
_exptl_absorpt_process_details 'SADABS(Sheldrick, 1996)'
_exptl_crystal_colour Colorless
_exptl_crystal_density_diffrn 1.207
_exptl_crystal_density_meas ?
_exptl_crystal_density_method 'not measured'
_exptl_crystal_description Block
_exptl_crystal_F_000 808
_exptl_crystal_size_max 0.27
_exptl_crystal_size_mid 0.26
_exptl_crystal_size_min 0.21
_refine_diff_density_max 0.103
_refine_diff_density_min -0.118
_refine_diff_density_rms 0.026
_refine_ls_extinction_method none
_refine_ls_goodness_of_fit_ref 1.107
_refine_ls_hydrogen_treatment mixed
_refine_ls_matrix_type full
_refine_ls_number_parameters 133
_refine_ls_number_reflns 2381
_refine_ls_number_restraints 1
_refine_ls_restrained_S_all 1.107
_refine_ls_R_factor_all 0.1678
_refine_ls_R_factor_gt 0.0847
_refine_ls_shift/su_max 0.000
_refine_ls_shift/su_mean 0.000
_refine_ls_structure_factor_coef Fsqd
_refine_ls_weighting_details 'calc w=1/[\s^2^(Fo^2^)+(0.0381P)^2^+0.5716P] where P=(Fo^2^+2Fc^2^)/3'
_refine_ls_weighting_scheme calc
_refine_ls_wR_factor_gt 0.1273
_refine_ls_wR_factor_ref 0.1511
_reflns_number_gt 1206
_reflns_number_total 2381
_reflns_threshold_expression >2\s(I)
_cod_data_source_file b714399k.txt
_cod_data_source_block bbip
_cod_depositor_comments
;
The following automatic conversions were performed:
'_symmetry_cell_setting' value 'Tetragonal' changed to 'tetragonal'
according to '/home/saulius/struct/CIF-dictionaries/cif_core.dic'
dictionary named 'cif_core.dic' version 2.4.1 from 2010-06-29.

Automatic conversion script
Id: cif_fix_enum 1527 2010-12-29 10:47:43Z saulius 

The following automatic conversions were performed:

'_exptl_crystal_density_meas' value 'none' was changed to '?' - the
value is perceived as not measured.

Automatic conversion script
Id: cif_fix_values 3008 2015-01-20 13:52:24Z robertas 
;
_cod_original_cell_volume 2082.0(16)
_cod_original_sg_symbol_H-M P4(2)/n
_cod_database_code 7201744

loop_
_symmetry_equiv_pos_as_xyz
'x, y, z'
'-x+1/2, -y+1/2, z'
'-y, x+1/2, z+1/2'
'y+1/2, -x, z+1/2'
'-x, -y, -z'
'x-1/2, y-1/2, -z'
'y, -x-1/2, -z-1/2'
'-y-1/2, x, -z-1/2'

loop_
_atom_site_label
_atom_site_type_symbol
_atom_site_fract_x
_atom_site_fract_y
_atom_site_fract_z
_atom_site_U_iso_or_equiv
_atom_site_adp_type
_atom_site_occupancy
_atom_site_symmetry_multiplicity
_atom_site_calc_flag
_atom_site_refinement_flags
_atom_site_disorder_assembly
_atom_site_disorder_group
C1 C 0.13590(14) 0.04510(17) 0.5659(3) 0.0627(7) Uani 1 1 d . . .
C2 C 0.12637(16) 0.15236(18) 0.7321(4) 0.0746(8) Uani 1 1 d . . .
H2 H 0.1177 0.1859 0.8246 0.090 Uiso 1 1 calc R . .
C3 C 0.14989(17) 0.17705(18) 0.5802(4) 0.0795(8) Uani 1 1 d . . .
H3 H 0.1605 0.2319 0.5503 0.095 Uiso 1 1 calc R . .
C4 C 0.13377(16) -0.03946(16) 0.4989(3) 0.0641(7) Uani 1 1 d . . .
C5 C 0.1935(2) -0.0631(2) 0.3847(4) 0.0914(9) Uani 1 1 d . . .
H5 H 0.2360 -0.0265 0.3571 0.110 Uiso 1 1 calc R . .
C6 C 0.1907(3) -0.1401(2) 0.3118(5) 0.1207(13) Uani 1 1 d . . .
H6 H 0.2311 -0.1552 0.2350 0.145 Uiso 1 1 calc R . .
C7 C 0.1288(3) -0.1947(2) 0.3515(5) 0.1191(13) Uani 1 1 d . . .
H7 H 0.1271 -0.2469 0.3018 0.143 Uiso 1 1 calc R . .
C8 C 0.0696(2) -0.1726(2) 0.4636(5) 0.0986(10) Uani 1 1 d . . .
H8 H 0.0277 -0.2099 0.4913 0.118 Uiso 1 1 calc R . .
C9 C 0.07155(16) -0.09570(18) 0.5361(4) 0.0761(8) Uani 1 1 d . . .
H9 H 0.0303 -0.0810 0.6117 0.091 Uiso 1 1 calc R . .
C10 C 0.09818(14) 0.01607(17) 0.8677(3) 0.0685(7) Uani 1 1 d . . .
H10A H 0.1345 0.0311 0.9591 0.082 Uiso 1 1 calc R . .
H10B H 0.1087 -0.0417 0.8401 0.082 Uiso 1 1 calc R . .
C11 C 0.00854(15) 0.02554(17) 0.9226(3) 0.0693(7) Uani 1 1 d . . .
H11A H -0.0030 0.0836 0.9453 0.083 Uiso 1 1 calc R . .
H11B H -0.0281 0.0076 0.8337 0.083 Uiso 1 1 calc R . .
N1 N 0.11771(12) 0.06791(13) 0.7239(3) 0.0641(6) Uani 1 1 d . . .
N2 N 0.15616(13) 0.11071(14) 0.4754(3) 0.0726(6) Uani 1 1 d . . .
O1W O 0.1258(2) 0.16444(15) 0.1493(3) 0.1319(10) Uani 1 1 d D . .
H1A H 0.138(3) 0.143(3) 0.253(3) 0.198 Uiso 1 1 d D . .
H1B H 0.127(3) 0.221(3) 0.158(6) 0.198 Uiso 1 1 d . . .

loop_
_atom_site_aniso_label
_atom_site_aniso_U_11
_atom_site_aniso_U_22
_atom_site_aniso_U_33
_atom_site_aniso_U_23
_atom_site_aniso_U_13
_atom_site_aniso_U_12
C1 0.0566(15) 0.0812(19) 0.0502(15) 0.0075(15) 0.0037(12) -0.0032(13)
C2 0.0805(19) 0.079(2) 0.0641(19) -0.0003(16) 0.0072(15) -0.0069(14)
C3 0.093(2) 0.0782(19) 0.0671(19) 0.0066(16) 0.0096(16) -0.0142(15)
C4 0.0633(16) 0.0727(17) 0.0562(16) 0.0112(13) -0.0002(14) 0.0007(13)
C5 0.097(2) 0.087(2) 0.091(2) 0.0040(18) 0.0239(19) -0.0052(17)
C6 0.146(3) 0.092(3) 0.124(3) -0.010(2) 0.047(3) 0.008(2)
C7 0.152(4) 0.079(2) 0.127(3) -0.009(2) 0.016(3) -0.006(2)
C8 0.102(3) 0.079(2) 0.115(3) 0.011(2) -0.005(2) -0.0109(18)
C9 0.0655(17) 0.079(2) 0.084(2) 0.0153(16) -0.0030(15) -0.0027(14)
C10 0.0585(16) 0.0949(19) 0.0522(15) 0.0200(14) 0.0037(13) 0.0030(13)
C11 0.0612(16) 0.092(2) 0.0544(16) 0.0184(14) 0.0070(13) 0.0044(13)
N1 0.0597(13) 0.0820(16) 0.0508(13) 0.0103(11) 0.0051(10) -0.0036(11)
N2 0.0838(16) 0.0785(15) 0.0556(13) 0.0082(13) 0.0101(12) -0.0121(12)
O1W 0.233(3) 0.0944(17) 0.0680(15) 0.0058(14) -0.0006(18) 0.0156(19)

loop_
_atom_type_symbol
_atom_type_description
_atom_type_scat_dispersion_real
_atom_type_scat_dispersion_imag
_atom_type_scat_source
C C 0.0033 0.0016 'International Tables Vol C Tables 4.2.6.8 and 6.1.1.4'
H H 0.0000 0.0000 'International Tables Vol C Tables 4.2.6.8 and 6.1.1.4'
N N 0.0061 0.0033 'International Tables Vol C Tables 4.2.6.8 and 6.1.1.4'
O O 0.0106 0.0060 'International Tables Vol C Tables 4.2.6.8 and 6.1.1.4'

loop_
_geom_angle_atom_site_label_1
_geom_angle_atom_site_label_2
_geom_angle_atom_site_label_3
_geom_angle
_geom_angle_site_symmetry_1
_geom_angle_site_symmetry_3
_geom_angle_publ_flag
N2 C1 N1 110.7(2) . . ?
N2 C1 C4 123.0(2) . . ?
N1 C1 C4 126.3(2) . . ?
C3 C2 N1 106.3(3) . . ?
C3 C2 H2 126.9 . . ?
N1 C2 H2 126.9 . . ?
C2 C3 N2 110.6(3) . . ?
C2 C3 H3 124.7 . . ?
N2 C3 H3 124.7 . . ?
C5 C4 C9 117.8(3) . . ?
C5 C4 C1 119.0(2) . . ?
C9 C4 C1 123.1(2) . . ?
C6 C5 C4 120.6(3) . . ?
C6 C5 H5 119.7 . . ?
C4 C5 H5 119.7 . . ?
C7 C6 C5 120.4(3) . . ?
C7 C6 H6 119.8 . . ?
C5 C6 H6 119.8 . . ?
C8 C7 C6 119.8(4) . . ?
C8 C7 H7 120.1 . . ?
C6 C7 H7 120.1 . . ?
C7 C8 C9 120.3(3) . . ?
C7 C8 H8 119.9 . . ?
C9 C8 H8 119.9 . . ?
C8 C9 C4 121.1(3) . . ?
C8 C9 H9 119.5 . . ?
C4 C9 H9 119.5 . . ?
N1 C10 C11 112.20(19) . . ?
N1 C10 H10A 109.2 . . ?
C11 C10 H10A 109.2 . . ?
N1 C10 H10B 109.2 . . ?
C11 C10 H10B 109.2 . . ?
H10A C10 H10B 107.9 . . ?
C11 C11 C10 110.9(2) 5_557 . ?
C11 C11 H11A 109.5 5_557 . ?
C10 C11 H11A 109.5 . . ?
C11 C11 H11B 109.5 5_557 . ?
C10 C11 H11B 109.5 . . ?
H11A C11 H11B 108.0 . . ?
C1 N1 C2 107.0(2) . . ?
C1 N1 C10 129.4(2) . . ?
C2 N1 C10 123.5(2) . . ?
C1 N2 C3 105.4(2) . . ?
H1A O1W H1B 107(4) . . ?

loop_
_geom_bond_atom_site_label_1
_geom_bond_atom_site_label_2
_geom_bond_distance
_geom_bond_site_symmetry_2
_geom_bond_publ_flag
C1 N2 1.323(3) . ?
C1 N1 1.355(3) . ?
C1 C4 1.464(3) . ?
C2 C3 1.339(4) . ?
C2 N1 1.368(3) . ?
C2 H2 0.9300 . ?
C3 N2 1.364(3) . ?
C3 H3 0.9300 . ?
C4 C5 1.383(4) . ?
C4 C9 1.382(3) . ?
C5 C6 1.371(4) . ?
C5 H5 0.9300 . ?
C6 C7 1.366(5) . ?
C6 H6 0.9300 . ?
C7 C8 1.359(5) . ?
C7 H7 0.9300 . ?
C8 C9 1.369(4) . ?
C8 H8 0.9300 . ?
C9 H9 0.9300 . ?
C10 N1 1.460(3) . ?
C10 C11 1.516(3) . ?
C10 H10A 0.9700 . ?
C10 H10B 0.9700 . ?
C11 C11 1.516(4) 5_557 ?
C11 H11A 0.9700 . ?
C11 H11B 0.9700 . ?
O1W H1A 0.922(19) . ?
O1W H1B 0.92(5) . ?

loop_
_geom_hbond_atom_site_label_D
_geom_hbond_atom_site_label_H
_geom_hbond_atom_site_label_A
_geom_hbond_distance_DH
_geom_hbond_distance_HA
_geom_hbond_distance_DA
_geom_hbond_angle_DHA
_geom_hbond_site_symmetry_A
O1W H1A N2 0.922(19) 1.88(2) 2.804(3) 174(4) .
O1W H1B N2 0.92(5) 2.26(5) 3.065(3) 146(4) 7_566

loop_
_geom_torsion_atom_site_label_1
_geom_torsion_atom_site_label_2
_geom_torsion_atom_site_label_3
_geom_torsion_atom_site_label_4
_geom_torsion
_geom_torsion_site_symmetry_1
_geom_torsion_site_symmetry_2
_geom_torsion_site_symmetry_3
_geom_torsion_site_symmetry_4
_geom_torsion_publ_flag
N1 C2 C3 N2 0.2(3) . . . . ?
N2 C1 C4 C5 37.7(4) . . . . ?
N1 C1 C4 C5 -142.7(3) . . . . ?
N2 C1 C4 C9 -138.1(3) . . . . ?
N1 C1 C4 C9 41.5(4) . . . . ?
C9 C4 C5 C6 -0.2(5) . . . . ?
C1 C4 C5 C6 -176.1(3) . . . . ?
C4 C5 C6 C7 -0.2(6) . . . . ?
C5 C6 C7 C8 0.1(6) . . . . ?
C6 C7 C8 C9 0.4(6) . . . . ?
C7 C8 C9 C4 -0.8(5) . . . . ?
C5 C4 C9 C8 0.7(4) . . . . ?
C1 C4 C9 C8 176.5(3) . . . . ?
N1 C10 C11 C11 -177.0(3) . . . 5_557 ?
N2 C1 N1 C2 0.6(3) . . . . ?
C4 C1 N1 C2 -179.1(2) . . . . ?
N2 C1 N1 C10 -175.2(2) . . . . ?
C4 C1 N1 C10 5.2(4) . . . . ?
C3 C2 N1 C1 -0.5(3) . . . . ?
C3 C2 N1 C10 175.6(2) . . . . ?
C11 C10 N1 C1 -111.8(3) . . . . ?
C11 C10 N1 C2 73.0(3) . . . . ?
N1 C1 N2 C3 -0.4(3) . . . . ?
C4 C1 N2 C3 179.2(2) . . . . ?
C2 C3 N2 C1 0.1(3) . . . . ?
